data_7024214
loop_
_publ_author_name
'Crociani, Bruno'
'Antonaroli, Simonetta'
'Burattini, Marcello'
'Paoli, Paola'
'Rossi, Patrizia'

_publ_section_title
;
 Palladium complexes with a tridentate PNO ligand. Synthesis of eta1-allyl
 complexes and cross-coupling reactions promoted by boron compounds.
;
_journal_issue 15
_journal_name_full 'Dalton transactions (Cambridge, England : 2003)'
_journal_page_first 3665
_journal_page_last 3672
_journal_paper_doi 10.1039/b913130b
_journal_volume 39
_journal_year 2010
_chemical_formula_sum 'C28 H24 N O P Pd'
_chemical_formula_weight 527.85
_chemical_name_systematic
;
?
;
_space_group_IT_number 14
_symmetry_cell_setting monoclinic
_symmetry_space_group_name_Hall '-P 2yn'
_symmetry_space_group_name_H-M 'P 1 21/n 1'
_atom_sites_solution_hydrogens difmap
_atom_sites_solution_primary direct
_atom_sites_solution_secondary difmap
_audit_creation_method SHELXL-97
_cell_angle_alpha 90.00
_cell_angle_beta 102.043(3)
_cell_angle_gamma 90.00
_cell_formula_units_Z 4
_cell_length_a 9.8186(3)
_cell_length_b 18.2721(5)
_cell_length_c 12.9970(4)
_cell_measurement_temperature 173
_cell_volume 2280.43(12)
_computing_cell_refinement
;
CrysAlis RED, Oxford Diffraction Ltd.,
Version 1.171.29.2 (release 20-01-2006 CrysAlis171 .NET)
(compiled Jan 20 2006,12:36:28)
;
_computing_data_collection
;
CrysAlis CCD, Oxford Diffraction Ltd.,
Version 1.171.29.2 (release 20-01-2006 CrysAlis171 .NET)
(compiled Jan 20 2006,12:36:28)
;
_computing_data_reduction
;
CrysAlis RED, Oxford Diffraction Ltd.,
Version 1.171.29.2 (release 20-01-2006 CrysAlis171 .NET)
(compiled Jan 20 2006,12:36:28)
;
_computing_molecular_graphics 'ORTEP-3 (Farruggia, 1997)'
_computing_publication_material 'PARST97 (Nardelli, 1995)'
_computing_structure_refinement 'SHELXL-97 (Sheldrick, 1997)'
_computing_structure_solution 'SIR97 (Altomare, 1999)'
_diffrn_ambient_temperature 173
_diffrn_detector_area_resol_mean 16.4547
_diffrn_measured_fraction_theta_full 0.903
_diffrn_measured_fraction_theta_max 0.903
_diffrn_measurement_device_type 'Xcalibur3 4 circles diffractometer'
_diffrn_measurement_method 'intensity from \w scans'
_diffrn_radiation_monochromator graphite
_diffrn_radiation_source 'Enhance (Mo) X-ray Source'
_diffrn_radiation_type MoK\a
_diffrn_radiation_wavelength 0.71073
_diffrn_reflns_av_R_equivalents 0.0495
_diffrn_reflns_av_sigmaI/netI 0.0943
_diffrn_reflns_limit_h_max 14
_diffrn_reflns_limit_h_min -14
_diffrn_reflns_limit_k_max 24
_diffrn_reflns_limit_k_min -27
_diffrn_reflns_limit_l_max 16
_diffrn_reflns_limit_l_min -19
_diffrn_reflns_number 16704
_diffrn_reflns_theta_full 32.49
_diffrn_reflns_theta_max 32.49
_diffrn_reflns_theta_min 3.67
_exptl_absorpt_coefficient_mu 0.905
_exptl_absorpt_correction_T_max 0.709
_exptl_absorpt_correction_T_min 0.636
_exptl_absorpt_correction_type empirical
_exptl_absorpt_process_details
;
CrysAlis RED, Oxford Diffraction Ltd.,
Version 1.171.29.2 (release 20-01-2006 CrysAlis171 .NET)
(compiled Jan 20 2006,12:36:28)
;
_exptl_crystal_density_diffrn 1.537
_exptl_crystal_density_method 'not measured'
_exptl_crystal_F_000 1072
_exptl_crystal_size_max 0.56
_exptl_crystal_size_mid 0.44
_exptl_crystal_size_min 0.38
_refine_diff_density_max 0.856
_refine_diff_density_min -0.612
_refine_diff_density_rms 0.098
_refine_ls_extinction_method none
_refine_ls_goodness_of_fit_ref 0.829
_refine_ls_hydrogen_treatment refall
_refine_ls_matrix_type full
_refine_ls_number_parameters 385
_refine_ls_number_reflns 7446
_refine_ls_number_restraints 0
_refine_ls_restrained_S_all 0.829
_refine_ls_R_factor_all 0.0776
_refine_ls_R_factor_gt 0.0367
_refine_ls_shift/su_max 0.001
_refine_ls_shift/su_mean 0.000
_refine_ls_structure_factor_coef Fsqd
_refine_ls_weighting_details 'calc w=1/[\s^2^(Fo^2^)+(0.0214P)^2^+0.0000P] where P=(Fo^2^+2Fc^2^)/3'
_refine_ls_weighting_scheme calc
_refine_ls_wR_factor_gt 0.0591
_refine_ls_wR_factor_ref 0.0655
_reflns_number_gt 4554
_reflns_number_total 7446
_reflns_threshold_expression >2sigma(I)
_cod_data_source_file b913130b.txt
_cod_data_source_block 1
_cod_original_sg_symbol_H-M P21/n
_cod_database_code 7024214

loop_
_symmetry_equiv_pos_as_xyz
'x, y, z'
'-x+1/2, y+1/2, -z+1/2'
'-x, -y, -z'
'x-1/2, -y-1/2, z-1/2'

loop_
_atom_site_label
_atom_site_type_symbol
_atom_site_fract_x
_atom_site_fract_y
_atom_site_fract_z
_atom_site_U_iso_or_equiv
_atom_site_adp_type
_atom_site_occupancy
_atom_site_symmetry_multiplicity
_atom_site_calc_flag
Pd1 Pd 0.686535(17) -0.035785(11) 0.276418(14) 0.02061(5) Uani 1 1 d
P1 P 0.72070(6) 0.07577(4) 0.22760(4) 0.01957(13) Uani 1 1 d
O1 O 0.65983(16) -0.13949(10) 0.33402(13) 0.0281(4) Uani 1 1 d
N1 N 0.51066(18) -0.01381(12) 0.33806(14) 0.0219(4) Uani 1 1 d
C1 C 0.5718(2) 0.13483(14) 0.23225(17) 0.0222(5) Uani 1 1 d
C2 C 0.5653(2) 0.20279(16) 0.18321(19) 0.0287(6) Uani 1 1 d
C3 C 0.4573(3) 0.25154(17) 0.1833(2) 0.0323(6) Uani 1 1 d
C4 C 0.3513(3) 0.23274(17) 0.2342(2) 0.0346(7) Uani 1 1 d
C5 C 0.3555(3) 0.16590(17) 0.2817(2) 0.0325(7) Uani 1 1 d
C6 C 0.4617(2) 0.11479(15) 0.28216(17) 0.0243(5) Uani 1 1 d
C7 C 0.4414(2) 0.04545(16) 0.33302(18) 0.0280(6) Uani 1 1 d
C8 C 0.4704(2) -0.07813(15) 0.38641(17) 0.0247(5) Uani 1 1 d
C9 C 0.3558(3) -0.08235(18) 0.4346(2) 0.0330(7) Uani 1 1 d
C10 C 0.3245(3) -0.1470(2) 0.4788(2) 0.0399(8) Uani 1 1 d
C11 C 0.4071(3) -0.2076(2) 0.4761(2) 0.0402(8) Uani 1 1 d
C12 C 0.5194(3) -0.20522(18) 0.4285(2) 0.0340(7) Uani 1 1 d
C13 C 0.5531(2) -0.14039(16) 0.38119(17) 0.0266(6) Uani 1 1 d
C14 C 0.8474(3) -0.07301(16) 0.2103(2) 0.0271(6) Uani 1 1 d
C15 C 0.7742(3) -0.11987(18) 0.1250(3) 0.0350(7) Uani 1 1 d
C16 C 0.7498(3) -0.1052(2) 0.0235(3) 0.0433(8) Uani 1 1 d
C17 C 0.7423(2) 0.08777(13) 0.09330(17) 0.0196(5) Uani 1 1 d
C18 C 0.6254(2) 0.07883(15) 0.01253(18) 0.0244(5) Uani 1 1 d
C19 C 0.6362(3) 0.08130(16) -0.09117(19) 0.0308(6) Uani 1 1 d
C20 C 0.7647(3) 0.09267(17) -0.1161(2) 0.0350(7) Uani 1 1 d
C21 C 0.8807(3) 0.10125(18) -0.0380(2) 0.0346(7) Uani 1 1 d
C22 C 0.8707(2) 0.09886(16) 0.06712(19) 0.0280(6) Uani 1 1 d
C23 C 0.8721(2) 0.11981(15) 0.31089(17) 0.0215(5) Uani 1 1 d
C24 C 0.9586(3) 0.07762(17) 0.3856(2) 0.0303(6) Uani 1 1 d
C25 C 1.0707(3) 0.10870(19) 0.4539(2) 0.0344(7) Uani 1 1 d
C26 C 1.0975(3) 0.18238(19) 0.4474(2) 0.0352(7) Uani 1 1 d
C27 C 1.0132(3) 0.22435(18) 0.3725(3) 0.0394(7) Uani 1 1 d
C28 C 0.9005(3) 0.19365(16) 0.3039(2) 0.0295(6) Uani 1 1 d
H2 H 0.637(2) 0.2144(14) 0.1458(17) 0.025(6) Uiso 1 1 d
H3 H 0.458(2) 0.2951(15) 0.1495(18) 0.025(7) Uiso 1 1 d
H4 H 0.277(2) 0.2654(14) 0.2343(16) 0.021(6) Uiso 1 1 d
H5 H 0.280(2) 0.1485(14) 0.3121(17) 0.025(6) Uiso 1 1 d
H7 H 0.360(2) 0.0479(14) 0.3659(17) 0.028(6) Uiso 1 1 d
H9 H 0.302(2) -0.0450(14) 0.4336(18) 0.021(7) Uiso 1 1 d
H10 H 0.250(2) -0.1466(15) 0.5049(18) 0.029(7) Uiso 1 1 d
H11 H 0.391(2) -0.2485(16) 0.5065(19) 0.037(8) Uiso 1 1 d
H12 H 0.572(2) -0.2447(16) 0.432(2) 0.036(8) Uiso 1 1 d
H14A H 0.9141(18) -0.0335(12) 0.1820(14) 0.005(5) Uiso 1 1 d
H14B H 0.894(3) -0.0973(17) 0.264(2) 0.040(8) Uiso 1 1 d
H15 H 0.744(3) -0.1606(17) 0.145(2) 0.047(9) Uiso 1 1 d
H16B H 0.705(3) -0.1348(19) -0.019(2) 0.056(11) Uiso 1 1 d
H16A H 0.780(3) -0.0622(18) -0.003(2) 0.048(10) Uiso 1 1 d
H18 H 0.538(2) 0.0750(13) 0.0286(16) 0.017(6) Uiso 1 1 d
H19 H 0.558(2) 0.0767(14) -0.1466(17) 0.020(6) Uiso 1 1 d
H20 H 0.771(2) 0.0912(16) -0.185(2) 0.038(7) Uiso 1 1 d
H21 H 0.963(2) 0.1081(16) -0.0542(19) 0.038(8) Uiso 1 1 d
H22 H 0.950(2) 0.1036(14) 0.1194(17) 0.021(6) Uiso 1 1 d
H24 H 0.940(3) 0.0330(15) 0.390(2) 0.028(7) Uiso 1 1 d
H25 H 1.125(2) 0.0854(15) 0.4982(18) 0.024(7) Uiso 1 1 d
H26 H 1.173(3) 0.2036(16) 0.492(2) 0.042(8) Uiso 1 1 d
H27 H 1.033(2) 0.2685(15) 0.3654(19) 0.021(7) Uiso 1 1 d
H28 H 0.840(2) 0.2243(15) 0.2517(18) 0.033(7) Uiso 1 1 d

loop_
_atom_site_aniso_label
_atom_site_aniso_U_11
_atom_site_aniso_U_22
_atom_site_aniso_U_33
_atom_site_aniso_U_23
_atom_site_aniso_U_13
_atom_site_aniso_U_12
Pd1 0.01950(8) 0.01970(9) 0.02238(8) 0.00083(10) 0.00381(6) -0.00091(9)
P1 0.0188(3) 0.0190(3) 0.0203(3) 0.0006(3) 0.0027(2) -0.0005(3)
O1 0.0295(9) 0.0230(10) 0.0333(9) 0.0040(9) 0.0098(7) -0.0035(8)
N1 0.0214(9) 0.0274(12) 0.0161(9) -0.0034(9) 0.0023(7) -0.0033(9)
C1 0.0253(12) 0.0214(14) 0.0183(11) -0.0039(11) 0.0008(9) 0.0002(10)
C2 0.0263(13) 0.0277(16) 0.0306(13) -0.0009(13) 0.0022(11) 0.0039(12)
C3 0.0341(14) 0.0220(15) 0.0369(15) -0.0036(14) -0.0012(11) 0.0053(13)
C4 0.0314(14) 0.0302(17) 0.0396(16) -0.0104(14) 0.0016(12) 0.0131(13)
C5 0.0272(13) 0.0407(19) 0.0313(14) -0.0045(14) 0.0099(11) 0.0060(13)
C6 0.0240(12) 0.0275(15) 0.0215(11) -0.0058(11) 0.0047(9) 0.0022(11)
C7 0.0243(12) 0.0370(18) 0.0244(11) -0.0013(13) 0.0093(9) 0.0032(12)
C8 0.0282(12) 0.0274(15) 0.0179(11) -0.0019(11) 0.0038(9) -0.0082(11)
C9 0.0331(14) 0.0404(19) 0.0271(13) -0.0065(14) 0.0101(11) -0.0080(14)
C10 0.0411(16) 0.053(2) 0.0294(14) -0.0041(15) 0.0170(13) -0.0207(16)
C11 0.0497(17) 0.046(2) 0.0236(13) 0.0034(15) 0.0040(12) -0.0249(17)
C12 0.0401(16) 0.0296(17) 0.0300(14) -0.0002(14) 0.0020(12) -0.0118(14)
C13 0.0273(12) 0.0326(16) 0.0178(11) 0.0012(12) -0.0004(9) -0.0100(12)
C14 0.0235(13) 0.0248(15) 0.0334(14) 0.0023(13) 0.0072(11) 0.0041(11)
C15 0.0300(14) 0.0242(16) 0.055(2) -0.0100(15) 0.0180(13) -0.0016(13)
C16 0.0324(16) 0.044(2) 0.052(2) -0.017(2) 0.0059(15) 0.0072(16)
C17 0.0210(11) 0.0156(13) 0.0215(11) -0.0013(10) 0.0026(9) 0.0003(10)
C18 0.0202(12) 0.0263(15) 0.0254(12) -0.0025(12) 0.0016(9) 0.0001(11)
C19 0.0356(14) 0.0300(16) 0.0232(12) -0.0037(13) -0.0024(11) 0.0014(13)
C20 0.0470(16) 0.0391(19) 0.0193(12) -0.0009(13) 0.0076(12) -0.0002(14)
C21 0.0346(15) 0.0379(19) 0.0359(15) -0.0039(14) 0.0178(12) -0.0060(14)
C22 0.0241(12) 0.0324(17) 0.0269(12) -0.0022(13) 0.0038(10) -0.0007(12)
C23 0.0194(11) 0.0248(14) 0.0206(11) -0.0029(11) 0.0050(9) -0.0024(10)
C24 0.0277(13) 0.0293(17) 0.0316(14) 0.0052(14) 0.0011(11) -0.0069(13)
C25 0.0266(14) 0.047(2) 0.0255(13) 0.0042(15) -0.0026(11) -0.0005(14)
C26 0.0236(13) 0.048(2) 0.0327(14) -0.0166(15) 0.0029(11) -0.0062(14)
C27 0.0343(15) 0.0267(17) 0.057(2) -0.0125(17) 0.0087(14) -0.0066(14)
C28 0.0273(13) 0.0253(15) 0.0344(14) -0.0026(13) 0.0031(11) 0.0003(12)

loop_
_atom_type_symbol
_atom_type_description
_atom_type_scat_dispersion_real
_atom_type_scat_dispersion_imag
_atom_type_scat_source
C C 0.0033 0.0016 'International Tables Vol C Tables 4.2.6.8 and 6.1.1.4'
H H 0.0000 0.0000 'International Tables Vol C Tables 4.2.6.8 and 6.1.1.4'
O O 0.0106 0.0060 'International Tables Vol C Tables 4.2.6.8 and 6.1.1.4'
Pd Pd -0.9988 1.0072 'International Tables Vol C Tables 4.2.6.8 and 6.1.1.4'
N N 0.0061 0.0033 'International Tables Vol C Tables 4.2.6.8 and 6.1.1.4'
P P 0.1023 0.0942 'International Tables Vol C Tables 4.2.6.8 and 6.1.1.4'

loop_
_geom_angle_atom_site_label_1
_geom_angle_atom_site_label_2
_geom_angle_atom_site_label_3
_geom_angle
C14 Pd1 O1 90.84(9)
C14 Pd1 N1 171.33(10)
O1 Pd1 N1 81.97(7)
C14 Pd1 P1 90.53(8)
O1 Pd1 P1 175.83(5)
N1 Pd1 P1 96.98(6)
C17 P1 C1 102.41(10)
C17 P1 C23 105.78(10)
C1 P1 C23 106.09(11)
C17 P1 Pd1 116.65(8)
C1 P1 Pd1 111.67(8)
C23 P1 Pd1 113.17(9)
C13 O1 Pd1 110.58(16)
C7 N1 C8 122.0(2)
C7 N1 Pd1 128.26(17)
C8 N1 Pd1 109.75(15)
C2 C1 C6 118.2(2)
C2 C1 P1 118.18(17)
C6 C1 P1 123.6(2)
C3 C2 C1 122.4(2)
C2 C3 C4 119.5(3)
C5 C4 C3 118.8(3)
C4 C5 C6 123.5(2)
C5 C6 C1 117.6(2)
C5 C6 C7 114.1(2)
C1 C6 C7 128.2(2)
N1 C7 C6 129.7(2)
C9 C8 C13 120.2(3)
C9 C8 N1 124.4(3)
C13 C8 N1 115.37(19)
C10 C9 C8 120.3(3)
C11 C10 C9 119.8(3)
C12 C11 C10 121.2(3)
C11 C12 C13 120.6(3)
O1 C13 C12 119.8(3)
O1 C13 C8 122.3(2)
C12 C13 C8 117.9(2)
C15 C14 Pd1 102.18(16)
C16 C15 C14 126.7(3)
C22 C17 C18 118.7(2)
C22 C17 P1 123.21(17)
C18 C17 P1 117.86(16)
C19 C18 C17 121.0(2)
C18 C19 C20 119.7(2)
C21 C20 C19 120.3(2)
C20 C21 C22 120.4(2)
C17 C22 C21 120.0(2)
C24 C23 C28 119.1(2)
C24 C23 P1 118.3(2)
C28 C23 P1 122.60(19)
C25 C24 C23 120.7(3)
C26 C25 C24 119.9(3)
C27 C26 C25 119.6(3)
C26 C27 C28 120.8(3)
C23 C28 C27 119.8(3)

loop_
_geom_bond_atom_site_label_1
_geom_bond_atom_site_label_2
_geom_bond_distance
Pd1 C14 2.065(2)
Pd1 O1 2.0741(17)
Pd1 N1 2.0887(17)
Pd1 P1 2.1814(7)
P1 C17 1.815(2)
P1 C1 1.829(2)
P1 C23 1.833(2)
O1 C13 1.320(3)
N1 C7 1.273(3)
N1 C8 1.427(3)
C1 C2 1.391(4)
C1 C6 1.419(3)
C2 C3 1.385(4)
C3 C4 1.387(4)
C4 C5 1.365(4)
C5 C6 1.399(3)
C6 C7 1.462(4)
C8 C9 1.400(3)
C8 C13 1.408(4)
C9 C10 1.376(4)
C10 C11 1.376(4)
C11 C12 1.373(4)
C12 C13 1.406(4)
C14 C15 1.465(4)
C15 C16 1.317(4)
C17 C22 1.388(3)
C17 C18 1.394(3)
C18 C19 1.374(3)
C19 C20 1.382(3)
C20 C21 1.367(4)
C21 C22 1.391(3)
C23 C24 1.384(4)
C23 C28 1.385(4)
C24 C25 1.383(4)
C25 C26 1.378(4)
C26 C27 1.373(4)
C27 C28 1.386(4)
